data_1572425
loop_
_publ_author_name
'Queen, Joshua D.'
'Rajabi, Ahmadreza'
'Goudzwaard, Quinn E.'
'Yuan, Qiong'
'Nguyen, Dang Khoa'
'Ziller, Joseph W.'
'Furche, Filipp'
'Xi, Zhenfeng'
'Evans, William J.'

_publ_section_title
;
 Dinitrogen reduction chemistry with scandium provides a complex with two
 side-on (N[double bond, length as m-dash]N)<sup>2-</sup> ligands bound to
 one metal:
 (C<sub>5</sub>Me<sub>5</sub>)Sc[(&#xb5;-&#x3b7;<sup>2</sup>:&#x3b7;<sup>2</sup>-N<sub>2</sub>)Sc(C<sub>5</sub>Me<sub>5</sub>)<sub>2</sub>]<sub>2</sub>.
;
_journal_issue 39
_journal_name_full 'Chemical science'
_journal_page_first 16069
_journal_page_last 16078
_journal_paper_doi 10.1039/d4sc03977g
_journal_volume 15
_journal_year 2024
_chemical_formula_moiety 'C40 H66 O7 Sc4'
_chemical_formula_sum 'C40 H66 O7 Sc4'
_chemical_formula_weight 838.76
_space_group_crystal_system triclinic
_space_group_IT_number 2
_space_group_name_Hall '-P 1'
_space_group_name_H-M_alt 'P -1'
_atom_sites_solution_hydrogens mixed
_audit_creation_method SHELXL-2014/7
_audit_update_record
;
2024-05-10 deposited with the CCDC.	2024-08-29 downloaded from the CCDC.
;
_cell_angle_alpha 82.260(4)
_cell_angle_beta 81.730(4)
_cell_angle_gamma 64.750(3)
_cell_formula_units_Z 2
_cell_length_a 11.5010(9)
_cell_length_b 11.5790(9)
_cell_length_c 18.9570(15)
_cell_measurement_reflns_used 9930
_cell_measurement_temperature 93(2)
_cell_measurement_theta_max 68.16
_cell_measurement_theta_min 4.24
_cell_volume 2252.0(3)
_computing_cell_refinement 'Bruker SAINT 8.38a, 2013'
_computing_data_collection 'Bruker APEX3 2018.1-0, 2014'
_computing_data_reduction 'Bruker SAINT 8.38a, 2013'
_computing_molecular_graphics 'Bruker SHELXTL'
_computing_publication_material 'Bruker SHELXTL'
_computing_structure_refinement 'SHELXL-2014/7 (Sheldrick, 2014)'
_computing_structure_solution 'Bruker SHELXTL 2014/5'
_diffrn_ambient_temperature 93(2)
_diffrn_measured_fraction_theta_full 0.985
_diffrn_measured_fraction_theta_max 0.976
_diffrn_measurement_device_type 'Bruker APEX-II CCD'
_diffrn_measurement_method '\f and \w scans'
_diffrn_radiation_type CuK\a
_diffrn_radiation_wavelength 1.54178
_diffrn_reflns_av_R_equivalents 0.0681
_diffrn_reflns_av_unetI/netI 0.0432
_diffrn_reflns_Laue_measured_fraction_full 0.985
_diffrn_reflns_Laue_measured_fraction_max 0.976
_diffrn_reflns_limit_h_max 13
_diffrn_reflns_limit_h_min -13
_diffrn_reflns_limit_k_max 13
_diffrn_reflns_limit_k_min -13
_diffrn_reflns_limit_l_max 22
_diffrn_reflns_limit_l_min -22
_diffrn_reflns_number 53930
_diffrn_reflns_point_group_measured_fraction_full 0.985
_diffrn_reflns_point_group_measured_fraction_max 0.976
_diffrn_reflns_theta_full 67.679
_diffrn_reflns_theta_max 68.436
_diffrn_reflns_theta_min 2.363
_diffrn_source 'fine-focus sealed tube'
_exptl_absorpt_coefficient_mu 5.308
_exptl_absorpt_correction_T_max 0.7531
_exptl_absorpt_correction_T_min 0.5559
_exptl_absorpt_correction_type multi-scan
_exptl_absorpt_process_details
; 
Reflections not merged 
53930 Corrected reflections written to file jdq18.hkl 
Estimated minimum and maximum transmission:  0.5559  0.7531 
The ratio of these values is more reliable than their absolute values! 
Additional spherical absorption correction applied with mu*r =  0.2000 
;
_exptl_crystal_colour colourless
_exptl_crystal_density_diffrn 1.237
_exptl_crystal_density_meas ?
_exptl_crystal_density_method not_measured
_exptl_crystal_description prism
_exptl_crystal_F_000 892
_exptl_crystal_size_max 0.389
_exptl_crystal_size_mid 0.343
_exptl_crystal_size_min 0.122
_refine_diff_density_max 0.911
_refine_diff_density_min -0.358
_refine_diff_density_rms 0.075
_refine_ls_extinction_method none
_refine_ls_goodness_of_fit_ref 1.084
_refine_ls_hydrogen_treatment mixed
_refine_ls_matrix_type full
_refine_ls_number_parameters 504
_refine_ls_number_reflns 8066
_refine_ls_number_restraints 0
_refine_ls_restrained_S_all 1.084
_refine_ls_R_factor_all 0.0523
_refine_ls_R_factor_gt 0.0469
_refine_ls_shift/su_max 0.001
_refine_ls_shift/su_mean 0.000
_refine_ls_structure_factor_coef Fsqd
_refine_ls_weighting_details 'w=1/[\s^2^(Fo^2^)+(0.0369P)^2^+4.5115P] where P=(Fo^2^+2Fc^2^)/3'
_refine_ls_weighting_scheme calc
_refine_ls_wR_factor_gt 0.1163
_refine_ls_wR_factor_ref 0.1212
_reflns_Friedel_coverage 0.000
_reflns_number_gt 7290
_reflns_number_total 8066
_reflns_threshold_expression 'I > 2\s(I)'
_cod_data_source_file d4sc03977g3.cif
_cod_data_source_block jdq18
_cod_depositor_comments
;
The following automatic conversions were performed:

data item '_exptl_crystal_density_meas' value 'not_measured' was
changed to '?' -- the value is perceived as not measured.

Automatic conversion script
Id: cif_fix_values 8170 2020-07-09 18:12:32Z antanas 

 Adding full bibliography for 1572423--1572428.cif.
;
_cod_database_code 1572425
_shelx_shelxl_version_number 2014/7
_shelx_space_group_comment
; 
The symmetry employed for this shelxl refinement is uniquely defined 
by the following loop, which should always be used as a source of 
symmetry information in preference to the above space-group names. 
They are only intended as comments. 
;
_shelx_estimated_absorpt_t_min 0.232
_shelx_estimated_absorpt_t_max 0.564

loop_
_space_group_symop_operation_xyz
'x, y, z'
'-x, -y, -z'

loop_
_atom_site_label
_atom_site_type_symbol
_atom_site_fract_x
_atom_site_fract_y
_atom_site_fract_z
_atom_site_U_iso_or_equiv
_atom_site_adp_type
_atom_site_occupancy
_atom_site_site_symmetry_order
_atom_site_calc_flag
_atom_site_refinement_flags_posn
_atom_site_refinement_flags_adp
_atom_site_refinement_flags_occupancy
_atom_site_disorder_assembly
_atom_site_disorder_group
Sc1 Sc 0.24645(5) 0.82018(5) 0.82537(3) 0.01604(13) Uani 1 1 d . . . . .
Sc2 Sc 0.27708(5) 0.78381(5) 0.65140(3) 0.01545(13) Uani 1 1 d . . . . .
Sc3 Sc 0.32265(5) 0.53268(5) 0.77092(3) 0.01545(13) Uani 1 1 d . . . . .
Sc4 Sc 0.53671(5) 0.66110(5) 0.74193(3) 0.01680(13) Uani 1 1 d . . . . .
O1 O 0.34652(17) 0.69904(17) 0.74713(10) 0.0179(4) Uani 1 1 d . . . . .
O2 O 0.1701(2) 0.9117(2) 0.72894(11) 0.0245(4) Uani 1 1 d . . . . .
H2 H 0.107(5) 0.994(5) 0.721(3) 0.074(16) Uiso 1 1 d . . . . .
O3 O 0.2216(2) 0.6506(2) 0.85402(11) 0.0261(4) Uani 1 1 d . . . . .
H3 H 0.174(4) 0.633(4) 0.893(3) 0.058(13) Uiso 1 1 d . . . . .
O4 O 0.4416(2) 0.7862(2) 0.82237(11) 0.0263(5) Uani 1 1 d . . . . .
H4 H 0.478(5) 0.815(5) 0.848(3) 0.069(15) Uiso 1 1 d . . . . .
O5 O 0.2536(2) 0.6115(2) 0.67088(11) 0.0246(4) Uani 1 1 d . . . . .
H5 H 0.212(4) 0.585(4) 0.643(2) 0.054(12) Uiso 1 1 d . . . . .
O6 O 0.5203(2) 0.4847(2) 0.76593(12) 0.0261(4) Uani 1 1 d . . . . .
H6 H 0.585(5) 0.406(5) 0.768(3) 0.074(16) Uiso 1 1 d . . . . .
O7 O 0.4744(2) 0.7479(2) 0.64195(11) 0.0262(4) Uani 1 1 d . . . . .
H7 H 0.526(4) 0.767(4) 0.604(2) 0.056(13) Uiso 1 1 d . . . . .
C1 C 0.0926(3) 0.8770(3) 0.93716(16) 0.0305(7) Uani 1 1 d . . . . .
C2 C 0.2081(3) 0.8800(3) 0.95157(16) 0.0305(7) Uani 1 1 d . . . . .
C3 C 0.2230(3) 0.9824(3) 0.90763(18) 0.0299(7) Uani 1 1 d . . . . .
C4 C 0.1192(3) 1.0403(3) 0.86555(16) 0.0276(6) Uani 1 1 d . . . . .
C5 C 0.0384(3) 0.9751(3) 0.88357(17) 0.0293(7) Uani 1 1 d . . . . .
C6 C 0.0333(5) 0.7908(4) 0.9764(2) 0.0558(12) Uani 1 1 d . . . . .
H6A H -0.0141 0.7719 0.9438 0.084 Uiso 1 1 calc R U . . .
H6B H -0.0263 0.8334 1.0167 0.084 Uiso 1 1 calc R U . . .
H6C H 0.1014 0.7107 0.9943 0.084 Uiso 1 1 calc R U . . .
C7 C 0.2995(5) 0.7902(4) 1.0039(2) 0.0609(13) Uani 1 1 d . . . . .
H7A H 0.3451 0.7055 0.9854 0.091 Uiso 1 1 calc R U . . .
H7B H 0.2507 0.7830 1.0498 0.091 Uiso 1 1 calc R U . . .
H7C H 0.3622 0.8234 1.0105 0.091 Uiso 1 1 calc R U . . .
C8 C 0.3261(4) 1.0297(4) 0.9093(3) 0.0551(11) Uani 1 1 d . . . . .
H8A H 0.3517 1.0565 0.8605 0.083 Uiso 1 1 calc R U . . .
H8B H 0.4013 0.9606 0.9297 0.083 Uiso 1 1 calc R U . . .
H8C H 0.2923 1.1026 0.9387 0.083 Uiso 1 1 calc R U . . .
C9 C 0.0957(4) 1.1565(3) 0.8135(2) 0.0489(10) Uani 1 1 d . . . . .
H9A H 0.0549 1.2339 0.8395 0.073 Uiso 1 1 calc R U . . .
H9B H 0.0388 1.1597 0.7787 0.073 Uiso 1 1 calc R U . . .
H9C H 0.1782 1.1514 0.7884 0.073 Uiso 1 1 calc R U . . .
C10 C -0.0861(3) 1.0040(5) 0.8526(2) 0.0572(12) Uani 1 1 d . . . . .
H10A H -0.1108 1.0844 0.8220 0.086 Uiso 1 1 calc R U . . .
H10B H -0.1544 1.0122 0.8916 0.086 Uiso 1 1 calc R U . . .
H10C H -0.0738 0.9342 0.8242 0.086 Uiso 1 1 calc R U . . .
C11 C 0.0960(3) 0.9438(3) 0.58041(15) 0.0246(6) Uani 1 1 d . . . . .
C12 C 0.2026(3) 0.9767(3) 0.56244(15) 0.0234(6) Uani 1 1 d . . . . .
C13 C 0.3022(3) 0.8771(3) 0.52512(15) 0.0238(6) Uani 1 1 d . . . . .
C14 C 0.2587(3) 0.7803(3) 0.52169(15) 0.0265(6) Uani 1 1 d . . . . .
C15 C 0.1314(3) 0.8226(3) 0.55524(16) 0.0276(7) Uani 1 1 d . . . . .
C16 C -0.0341(3) 1.0245(4) 0.61611(18) 0.0382(8) Uani 1 1 d . . . . .
H16A H -0.0561 0.9746 0.6576 0.057 Uiso 1 1 calc R U . . .
H16B H -0.0993 1.0510 0.5822 0.057 Uiso 1 1 calc R U . . .
H16C H -0.0318 1.1006 0.6319 0.057 Uiso 1 1 calc R U . . .
C17 C 0.2117(4) 1.0962(3) 0.57935(18) 0.0339(7) Uani 1 1 d . . . . .
H17A H 0.1342 1.1462 0.6096 0.051 Uiso 1 1 calc R U . . .
H17B H 0.2183 1.1476 0.5348 0.051 Uiso 1 1 calc R U . . .
H17C H 0.2883 1.0721 0.6047 0.051 Uiso 1 1 calc R U . . .
C18 C 0.4285(3) 0.8775(4) 0.49184(17) 0.0353(7) Uani 1 1 d . . . . .
H18A H 0.4570 0.9221 0.5213 0.053 Uiso 1 1 calc R U . . .
H18B H 0.4176 0.9216 0.4437 0.053 Uiso 1 1 calc R U . . .
H18C H 0.4933 0.7891 0.4887 0.053 Uiso 1 1 calc R U . . .
C19 C 0.3334(4) 0.6581(4) 0.48574(19) 0.0429(9) Uani 1 1 d . . . . .
H19A H 0.4253 0.6266 0.4921 0.064 Uiso 1 1 calc R U . . .
H19B H 0.3218 0.6742 0.4346 0.064 Uiso 1 1 calc R U . . .
H19C H 0.3018 0.5936 0.5071 0.064 Uiso 1 1 calc R U . . .
C20 C 0.0421(4) 0.7566(4) 0.5601(2) 0.0420(9) Uani 1 1 d . . . . .
H20A H 0.0899 0.6713 0.5427 0.063 Uiso 1 1 calc R U . . .
H20B H -0.0294 0.8072 0.5309 0.063 Uiso 1 1 calc R U . . .
H20C H 0.0078 0.7483 0.6101 0.063 Uiso 1 1 calc R U . . .
C21 C 0.1929(3) 0.4134(3) 0.83360(17) 0.0279(7) Uani 1 1 d . . . . .
C22 C 0.3147(3) 0.3528(3) 0.85998(16) 0.0269(6) Uani 1 1 d . . . . .
C23 C 0.4064(3) 0.2931(3) 0.80347(18) 0.0264(6) Uani 1 1 d . . . . .
C24 C 0.3409(3) 0.3200(3) 0.74138(16) 0.0256(6) Uani 1 1 d . . . . .
C25 C 0.2087(3) 0.3941(3) 0.76019(17) 0.0257(6) Uani 1 1 d . . . . .
C26 C 0.0655(4) 0.4786(4) 0.8774(3) 0.0525(11) Uani 1 1 d . . . . .
H26A H 0.0350 0.4142 0.9004 0.079 Uiso 1 1 calc R U . . .
H26B H 0.0019 0.5400 0.8461 0.079 Uiso 1 1 calc R U . . .
H26C H 0.0770 0.5239 0.9141 0.079 Uiso 1 1 calc R U . . .
C27 C 0.3416(5) 0.3479(4) 0.93597(19) 0.0500(10) Uani 1 1 d . . . . .
H27A H 0.3782 0.2585 0.9560 0.075 Uiso 1 1 calc R U . . .
H27B H 0.2610 0.3964 0.9644 0.075 Uiso 1 1 calc R U . . .
H27C H 0.4033 0.3854 0.9369 0.075 Uiso 1 1 calc R U . . .
C28 C 0.5470(3) 0.2086(3) 0.8103(3) 0.0473(10) Uani 1 1 d . . . . .
H28A H 0.5795 0.2431 0.8435 0.071 Uiso 1 1 calc R U . . .
H28B H 0.5960 0.2057 0.7633 0.071 Uiso 1 1 calc R U . . .
H28C H 0.5570 0.1219 0.8284 0.071 Uiso 1 1 calc R U . . .
C29 C 0.4022(4) 0.2708(4) 0.6698(2) 0.0445(9) Uani 1 1 d . . . . .
H29A H 0.4912 0.2634 0.6628 0.067 Uiso 1 1 calc R U . . .
H29B H 0.3529 0.3305 0.6321 0.067 Uiso 1 1 calc R U . . .
H29C H 0.4026 0.1865 0.6679 0.067 Uiso 1 1 calc R U . . .
C30 C 0.1017(4) 0.4369(4) 0.7121(2) 0.0486(10) Uani 1 1 d . . . . .
H30A H 0.0393 0.5242 0.7214 0.073 Uiso 1 1 calc R U . . .
H30B H 0.0582 0.3790 0.7217 0.073 Uiso 1 1 calc R U . . .
H30C H 0.1380 0.4354 0.6620 0.073 Uiso 1 1 calc R U . . .
C31 C 0.7252(3) 0.6764(3) 0.78796(18) 0.0283(7) Uani 1 1 d . . . . .
C32 C 0.7506(3) 0.5448(3) 0.79152(16) 0.0252(6) Uani 1 1 d . . . . .
C33 C 0.7699(3) 0.5093(3) 0.72052(16) 0.0232(6) Uani 1 1 d . . . . .
C34 C 0.7547(3) 0.6191(3) 0.67371(17) 0.0278(7) Uani 1 1 d . . . . .
C35 C 0.7260(3) 0.7228(3) 0.71500(19) 0.0300(7) Uani 1 1 d . . . . .
C36 C 0.7096(3) 0.7514(4) 0.8502(2) 0.0448(9) Uani 1 1 d . . . . .
H36A H 0.6544 0.8420 0.8388 0.067 Uiso 1 1 calc R U . . .
H36B H 0.7945 0.7428 0.8600 0.067 Uiso 1 1 calc R U . . .
H36C H 0.6698 0.7184 0.8926 0.067 Uiso 1 1 calc R U . . .
C37 C 0.7554(3) 0.4596(4) 0.85937(19) 0.0375(8) Uani 1 1 d . . . . .
H37A H 0.6681 0.4845 0.8838 0.056 Uiso 1 1 calc R U . . .
H37B H 0.8115 0.4683 0.8907 0.056 Uiso 1 1 calc R U . . .
H37C H 0.7897 0.3703 0.8478 0.056 Uiso 1 1 calc R U . . .
C38 C 0.8070(3) 0.3779(3) 0.6980(2) 0.0350(8) Uani 1 1 d . . . . .
H38A H 0.8006 0.3208 0.7400 0.053 Uiso 1 1 calc R U . . .
H38B H 0.8959 0.3448 0.6754 0.053 Uiso 1 1 calc R U . . .
H38C H 0.7486 0.3823 0.6638 0.053 Uiso 1 1 calc R U . . .
C39 C 0.7760(3) 0.6211(4) 0.59342(19) 0.0419(9) Uani 1 1 d . . . . .
H39A H 0.7415 0.7100 0.5726 0.063 Uiso 1 1 calc R U . . .
H39B H 0.7317 0.5754 0.5768 0.063 Uiso 1 1 calc R U . . .
H39C H 0.8687 0.5790 0.5786 0.063 Uiso 1 1 calc R U . . .
C40 C 0.7032(4) 0.8587(4) 0.6876(3) 0.0490(10) Uani 1 1 d . . . . .
H40A H 0.7677 0.8806 0.7041 0.073 Uiso 1 1 calc R U . . .
H40B H 0.6165 0.9173 0.7057 0.073 Uiso 1 1 calc R U . . .
H40C H 0.7106 0.8662 0.6352 0.073 Uiso 1 1 calc R U . . .

loop_
_atom_site_aniso_label
_atom_site_aniso_U_11
_atom_site_aniso_U_22
_atom_site_aniso_U_33
_atom_site_aniso_U_23
_atom_site_aniso_U_13
_atom_site_aniso_U_12
Sc1 0.0170(3) 0.0153(2) 0.0162(2) 0.00043(19) -0.00437(19) -0.0067(2)
Sc2 0.0151(2) 0.0163(2) 0.0151(2) 0.00133(19) -0.00513(18) -0.0063(2)
Sc3 0.0135(2) 0.0151(2) 0.0182(3) -0.00046(19) -0.00438(18) -0.00575(19)
Sc4 0.0147(3) 0.0175(2) 0.0192(3) 0.00169(19) -0.00464(19) -0.0076(2)
O1 0.0152(9) 0.0190(9) 0.0204(9) -0.0009(8) -0.0041(7) -0.0073(8)
O2 0.0253(11) 0.0213(10) 0.0216(10) -0.0004(8) -0.0055(8) -0.0040(9)
O3 0.0318(12) 0.0249(11) 0.0245(11) -0.0020(8) 0.0034(9) -0.0166(9)
O4 0.0223(11) 0.0324(11) 0.0288(11) -0.0075(9) -0.0060(9) -0.0132(9)
O5 0.0292(11) 0.0264(11) 0.0243(10) 0.0012(8) -0.0099(9) -0.0159(9)
O6 0.0171(10) 0.0188(10) 0.0406(12) 0.0029(9) -0.0066(9) -0.0062(9)
O7 0.0211(10) 0.0354(12) 0.0223(10) 0.0047(9) -0.0030(8) -0.0137(9)
C1 0.0441(19) 0.0307(16) 0.0211(15) -0.0087(13) 0.0078(13) -0.0212(15)
C2 0.0436(19) 0.0243(15) 0.0204(15) -0.0062(12) -0.0074(13) -0.0085(14)
C3 0.0308(17) 0.0254(15) 0.0365(17) -0.0122(13) -0.0011(13) -0.0123(14)
C4 0.0312(16) 0.0183(14) 0.0259(15) -0.0042(12) 0.0014(12) -0.0038(12)
C5 0.0216(15) 0.0340(17) 0.0279(16) -0.0140(13) 0.0020(12) -0.0055(13)
C6 0.086(3) 0.053(2) 0.040(2) -0.0245(19) 0.034(2) -0.046(2)
C7 0.086(3) 0.044(2) 0.033(2) -0.0085(18) -0.029(2) 0.001(2)
C8 0.045(2) 0.048(2) 0.085(3) -0.037(2) 0.003(2) -0.0243(19)
C9 0.068(3) 0.0235(17) 0.038(2) 0.0013(15) 0.0021(18) -0.0062(17)
C10 0.0205(18) 0.089(3) 0.055(2) -0.033(2) -0.0011(16) -0.010(2)
C11 0.0213(15) 0.0271(15) 0.0201(14) 0.0059(12) -0.0100(11) -0.0048(12)
C12 0.0301(16) 0.0212(14) 0.0178(14) 0.0058(11) -0.0096(12) -0.0094(12)
C13 0.0275(15) 0.0286(15) 0.0149(13) 0.0038(11) -0.0056(11) -0.0117(13)
C14 0.0370(17) 0.0269(15) 0.0166(14) 0.0018(12) -0.0105(12) -0.0127(14)
C15 0.0310(17) 0.0339(16) 0.0235(15) 0.0102(13) -0.0172(13) -0.0179(14)
C16 0.0254(17) 0.047(2) 0.0290(17) 0.0086(15) -0.0096(13) -0.0041(15)
C17 0.047(2) 0.0237(15) 0.0322(17) 0.0049(13) -0.0120(15) -0.0156(15)
C18 0.0362(18) 0.046(2) 0.0231(16) 0.0046(14) -0.0011(13) -0.0190(16)
C19 0.060(2) 0.0362(19) 0.0317(18) -0.0121(15) -0.0091(17) -0.0150(18)
C20 0.045(2) 0.050(2) 0.046(2) 0.0177(17) -0.0319(17) -0.0314(18)
C21 0.0272(16) 0.0232(15) 0.0366(17) -0.0036(13) 0.0039(13) -0.0155(13)
C22 0.0395(18) 0.0232(15) 0.0240(15) 0.0026(12) -0.0070(13) -0.0188(14)
C23 0.0214(15) 0.0179(14) 0.0411(18) 0.0031(12) -0.0102(13) -0.0087(12)
C24 0.0337(17) 0.0221(14) 0.0264(15) -0.0039(12) -0.0013(13) -0.0167(13)
C25 0.0254(15) 0.0209(14) 0.0372(17) 0.0047(12) -0.0131(13) -0.0147(12)
C26 0.040(2) 0.043(2) 0.079(3) -0.022(2) 0.025(2) -0.0259(18)
C27 0.090(3) 0.046(2) 0.0303(19) 0.0060(16) -0.0203(19) -0.042(2)
C28 0.0293(19) 0.0244(17) 0.085(3) 0.0078(18) -0.0168(19) -0.0082(15)
C29 0.064(3) 0.039(2) 0.037(2) -0.0170(16) 0.0106(18) -0.0282(19)
C30 0.045(2) 0.049(2) 0.068(3) 0.0215(19) -0.036(2) -0.0334(19)
C31 0.0204(15) 0.0305(16) 0.0361(17) -0.0055(13) -0.0063(12) -0.0107(13)
C32 0.0172(14) 0.0290(15) 0.0301(16) 0.0037(13) -0.0109(12) -0.0094(12)
C33 0.0150(13) 0.0248(15) 0.0301(15) -0.0023(12) -0.0070(11) -0.0071(12)
C34 0.0143(14) 0.0368(17) 0.0322(16) 0.0011(13) -0.0021(12) -0.0115(13)
C35 0.0180(15) 0.0284(16) 0.0460(19) 0.0037(14) -0.0065(13) -0.0127(13)
C36 0.0278(18) 0.049(2) 0.063(3) -0.0223(19) -0.0136(17) -0.0137(16)
C37 0.0314(18) 0.045(2) 0.0365(18) 0.0114(15) -0.0155(14) -0.0164(16)
C38 0.0218(16) 0.0322(17) 0.052(2) -0.0115(15) -0.0077(14) -0.0085(14)
C39 0.0275(18) 0.062(2) 0.0315(18) 0.0016(17) 0.0022(14) -0.0171(17)
C40 0.037(2) 0.036(2) 0.077(3) 0.0127(19) -0.0051(19) -0.0227(17)

loop_
_atom_type_symbol
_atom_type_description
_atom_type_scat_dispersion_real
_atom_type_scat_dispersion_imag
_atom_type_scat_source
C C 0.0181 0.0091 'International Tables Vol C Tables 4.2.6.8 and 6.1.1.4'
H H 0.0000 0.0000 'International Tables Vol C Tables 4.2.6.8 and 6.1.1.4'
O O 0.0492 0.0322 'International Tables Vol C Tables 4.2.6.8 and 6.1.1.4'
Sc Sc 0.3119 1.5331 'International Tables Vol C Tables 4.2.6.8 and 6.1.1.4'

loop_
_geom_angle_atom_site_label_1
_geom_angle_atom_site_label_2
_geom_angle_atom_site_label_3
_geom_angle
_geom_angle_site_symmetry_1
_geom_angle_site_symmetry_3
_geom_angle_publ_flag
O1 Sc1 O3 72.78(8) . . ?
O1 Sc1 O2 72.63(8) . . ?
O3 Sc1 O2 112.12(8) . . ?
O1 Sc1 O4 72.61(8) . . ?
O3 Sc1 O4 110.91(9) . . ?
O2 Sc1 O4 111.56(9) . . ?
O1 Sc1 C4 151.19(9) . . ?
O3 Sc1 C4 130.84(10) . . ?
O2 Sc1 C4 81.77(9) . . ?
O4 Sc1 C4 106.01(10) . . ?
O1 Sc1 C3 152.17(9) . . ?
O3 Sc1 C3 126.65(10) . . ?
O2 Sc1 C3 110.24(10) . . ?
O4 Sc1 C3 81.05(9) . . ?
C4 Sc1 C3 32.49(11) . . ?
O1 Sc1 C5 150.69(9) . . ?
O3 Sc1 C5 99.28(10) . . ?
O2 Sc1 C5 85.22(10) . . ?
O4 Sc1 C5 134.97(9) . . ?
C4 Sc1 C5 32.76(11) . . ?
C3 Sc1 C5 53.98(10) . . ?
O1 Sc1 C2 151.96(9) . . ?
O3 Sc1 C2 93.98(10) . . ?
O2 Sc1 C2 135.26(9) . . ?
O4 Sc1 C2 90.20(10) . . ?
C4 Sc1 C2 54.20(10) . . ?
C3 Sc1 C2 32.77(11) . . ?
C5 Sc1 C2 54.10(11) . . ?
O1 Sc1 C1 151.30(9) . . ?
O3 Sc1 C1 78.75(9) . . ?
O2 Sc1 C1 116.22(10) . . ?
O4 Sc1 C1 122.45(10) . . ?
C4 Sc1 C1 54.02(10) . . ?
C3 Sc1 C1 53.90(10) . . ?
C5 Sc1 C1 32.51(11) . . ?
C2 Sc1 C1 32.54(11) . . ?
O1 Sc1 Sc4 35.14(5) . . ?
O3 Sc1 Sc4 91.31(6) . . ?
O2 Sc1 Sc4 92.00(6) . . ?
O4 Sc1 Sc4 37.47(6) . . ?
C4 Sc1 Sc4 136.64(8) . . ?
C3 Sc1 Sc4 118.07(8) . . ?
C5 Sc1 Sc4 169.34(8) . . ?
C2 Sc1 Sc4 124.27(8) . . ?
C1 Sc1 Sc4 151.78(8) . . ?
O1 Sc1 Sc2 35.35(5) . . ?
O3 Sc1 Sc2 92.50(6) . . ?
O2 Sc1 Sc2 37.28(6) . . ?
O4 Sc1 Sc2 91.70(6) . . ?
C4 Sc1 Sc2 117.93(7) . . ?
C3 Sc1 Sc2 140.28(8) . . ?
C5 Sc1 Sc2 120.28(7) . . ?
C2 Sc1 Sc2 172.10(8) . . ?
C1 Sc1 Sc2 145.72(8) . . ?
Sc4 Sc1 Sc2 60.009(15) . . ?
O1 Sc1 Sc3 35.41(5) . . ?
O3 Sc1 Sc3 37.39(6) . . ?
O2 Sc1 Sc3 91.61(6) . . ?
O4 Sc1 Sc3 92.12(6) . . ?
C4 Sc1 Sc3 161.86(8) . . ?
C3 Sc1 Sc3 158.12(8) . . ?
C5 Sc1 Sc3 130.23(8) . . ?
C2 Sc1 Sc3 127.48(8) . . ?
C1 Sc1 Sc3 116.00(7) . . ?
Sc4 Sc1 Sc3 60.039(15) . . ?
Sc2 Sc1 Sc3 60.115(15) . . ?
O1 Sc2 O2 72.75(8) . . ?
O1 Sc2 O5 72.62(7) . . ?
O2 Sc2 O5 111.99(8) . . ?
O1 Sc2 O7 72.47(8) . . ?
O2 Sc2 O7 111.59(8) . . ?
O5 Sc2 O7 110.83(9) . . ?
O1 Sc2 C14 152.64(9) . . ?
O2 Sc2 C14 133.88(9) . . ?
O5 Sc2 C14 88.29(9) . . ?
O7 Sc2 C14 97.42(10) . . ?
O1 Sc2 C12 150.42(8) . . ?
O2 Sc2 C12 85.73(9) . . ?
O5 Sc2 C12 135.75(9) . . ?
O7 Sc2 C12 98.04(9) . . ?
C14 Sc2 C12 54.34(10) . . ?
O1 Sc2 C15 151.76(9) . . ?
O2 Sc2 C15 107.14(10) . . ?
O5 Sc2 C15 81.86(9) . . ?
O7 Sc2 C15 129.62(10) . . ?
C14 Sc2 C15 32.62(11) . . ?
C12 Sc2 C15 53.93(10) . . ?
O1 Sc2 C13 152.12(9) . . ?
O2 Sc2 C13 117.52(9) . . ?
O5 Sc2 C13 120.42(9) . . ?
O7 Sc2 C13 79.70(9) . . ?
C14 Sc2 C13 32.85(10) . . ?
C12 Sc2 C13 32.62(10) . . ?
C15 Sc2 C13 53.93(10) . . ?
O1 Sc2 C11 150.22(9) . . ?
O2 Sc2 C11 79.84(9) . . ?
O5 Sc2 C11 108.34(9) . . ?
O7 Sc2 C11 130.12(9) . . ?
C14 Sc2 C11 54.18(10) . . ?
C12 Sc2 C11 32.57(10) . . ?
C15 Sc2 C11 32.50(10) . . ?
C13 Sc2 C11 53.96(10) . . ?
O1 Sc2 Sc4 35.01(5) . . ?
O2 Sc2 Sc4 91.93(6) . . ?
O5 Sc2 Sc4 91.27(6) . . ?
O7 Sc2 Sc4 37.45(6) . . ?
C14 Sc2 Sc4 130.05(8) . . ?
C12 Sc2 Sc4 129.76(7) . . ?
C15 Sc2 Sc4 160.94(8) . . ?
C13 Sc2 Sc4 117.14(7) . . ?
C11 Sc2 Sc4 160.35(7) . . ?
O1 Sc2 Sc1 35.45(5) . . ?
O2 Sc2 Sc1 37.29(6) . . ?
O5 Sc2 Sc1 92.36(6) . . ?
O7 Sc2 Sc1 91.67(6) . . ?
C14 Sc2 Sc1 170.00(8) . . ?
C12 Sc2 Sc1 120.34(7) . . ?
C15 Sc2 Sc1 137.71(8) . . ?
C13 Sc2 Sc1 147.12(7) . . ?
C11 Sc2 Sc1 116.38(7) . . ?
Sc4 Sc2 Sc1 59.924(15) . . ?
O1 Sc2 Sc3 35.22(5) . . ?
O2 Sc2 Sc3 91.46(6) . . ?
O5 Sc2 Sc3 37.42(6) . . ?
O7 Sc2 Sc3 92.01(6) . . ?
C14 Sc2 Sc3 123.52(7) . . ?
C12 Sc2 Sc3 169.90(7) . . ?
C15 Sc2 Sc3 118.18(7) . . ?
C13 Sc2 Sc3 150.95(7) . . ?
C11 Sc2 Sc3 137.35(7) . . ?
Sc4 Sc2 Sc3 59.953(14) . . ?
Sc1 Sc2 Sc3 59.944(15) . . ?
O1 Sc3 O6 72.86(8) . . ?
O1 Sc3 O3 72.77(8) . . ?
O6 Sc3 O3 110.81(9) . . ?
O1 Sc3 O5 72.65(7) . . ?
O6 Sc3 O5 110.55(9) . . ?
O3 Sc3 O5 113.44(9) . . ?
O1 Sc3 C25 151.49(9) . . ?
O6 Sc3 C25 129.43(9) . . ?
O3 Sc3 C25 107.66(10) . . ?
O5 Sc3 C25 81.69(9) . . ?
O1 Sc3 C24 153.17(9) . . ?
O6 Sc3 C24 97.13(9) . . ?
O3 Sc3 C24 133.52(9) . . ?
O5 Sc3 C24 88.58(9) . . ?
C25 Sc3 C24 32.62(10) . . ?
O1 Sc3 C21 150.01(9) . . ?
O6 Sc3 C21 130.02(10) . . ?
O3 Sc3 C21 79.91(9) . . ?
O5 Sc3 C21 108.42(10) . . ?
C25 Sc3 C21 32.63(10) . . ?
C24 Sc3 C21 53.90(10) . . ?
O1 Sc3 C22 150.39(9) . . ?
O6 Sc3 C22 98.23(9) . . ?
O3 Sc3 C22 84.93(9) . . ?
O5 Sc3 C22 135.65(9) . . ?
C25 Sc3 C22 53.99(10) . . ?
C24 Sc3 C22 53.99(10) . . ?
C21 Sc3 C22 32.33(10) . . ?
O1 Sc3 C23 152.62(8) . . ?
O6 Sc3 C23 79.85(9) . . ?
O3 Sc3 C23 116.33(10) . . ?
O5 Sc3 C23 120.47(9) . . ?
C25 Sc3 C23 53.87(9) . . ?
C24 Sc3 C23 32.58(10) . . ?
C21 Sc3 C23 53.55(10) . . ?
C22 Sc3 C23 32.39(10) . . ?
O1 Sc3 Sc4 35.00(5) . . ?
O6 Sc3 Sc4 37.86(6) . . ?
O3 Sc3 Sc4 91.12(6) . . ?
O5 Sc3 Sc4 91.29(6) . . ?
C25 Sc3 Sc4 161.21(8) . . ?
C24 Sc3 Sc4 130.49(7) . . ?
C21 Sc3 Sc4 160.24(8) . . ?
C22 Sc3 Sc4 129.97(7) . . ?
C23 Sc3 Sc4 117.67(7) . . ?
O1 Sc3 Sc1 35.47(5) . . ?
O6 Sc3 Sc1 92.26(6) . . ?
O3 Sc3 Sc1 37.31(6) . . ?
O5 Sc3 Sc1 92.42(6) . . ?
C25 Sc3 Sc1 137.37(8) . . ?
C24 Sc3 Sc1 169.55(7) . . ?
C21 Sc3 Sc1 116.13(7) . . ?
C22 Sc3 Sc1 120.14(7) . . ?
C23 Sc3 Sc1 146.95(8) . . ?
Sc4 Sc3 Sc1 59.908(15) . . ?
O1 Sc3 Sc2 35.17(5) . . ?
O6 Sc3 Sc2 92.06(6) . . ?
O3 Sc3 Sc2 92.27(6) . . ?
O5 Sc3 Sc2 37.49(5) . . ?
C25 Sc3 Sc2 118.03(7) . . ?
C24 Sc3 Sc2 123.96(7) . . ?
C21 Sc3 Sc2 137.36(8) . . ?
C22 Sc3 Sc2 169.67(8) . . ?
C23 Sc3 Sc2 151.35(8) . . ?
Sc4 Sc3 Sc2 59.908(15) . . ?
Sc1 Sc3 Sc2 59.941(15) . . ?
O1 Sc4 O7 73.04(8) . . ?
O1 Sc4 O4 73.07(8) . . ?
O7 Sc4 O4 111.19(9) . . ?
O1 Sc4 O6 72.56(8) . . ?
O7 Sc4 O6 111.88(9) . . ?
O4 Sc4 O6 112.10(9) . . ?
O1 Sc4 C32 149.86(9) . . ?
O7 Sc4 C32 135.48(9) . . ?
O4 Sc4 C32 98.36(9) . . ?
O6 Sc4 C32 84.88(9) . . ?
O1 Sc4 C33 150.13(8) . . ?
O7 Sc4 C33 106.91(9) . . ?
O4 Sc4 C33 130.43(9) . . ?
O6 Sc4 C33 80.32(9) . . ?
C32 Sc4 C33 32.92(10) . . ?
O1 Sc4 C34 152.31(9) . . ?
O7 Sc4 C34 81.45(9) . . ?
O4 Sc4 C34 127.77(9) . . ?
O6 Sc4 C34 108.43(10) . . ?
C32 Sc4 C34 54.03(10) . . ?
C33 Sc4 C34 32.47(10) . . ?
O1 Sc4 C31 151.82(9) . . ?
O7 Sc4 C31 121.45(10) . . ?
O4 Sc4 C31 78.93(9) . . ?
O6 Sc4 C31 116.52(9) . . ?
C32 Sc4 C31 32.72(10) . . ?
C33 Sc4 C31 54.16(10) . . ?
C34 Sc4 C31 53.75(10) . . ?
O1 Sc4 C35 153.14(9) . . ?
O7 Sc4 C35 89.49(10) . . ?
O4 Sc4 C35 95.50(10) . . ?
O6 Sc4 C35 133.95(9) . . ?
C32 Sc4 C35 54.14(10) . . ?
C33 Sc4 C35 54.07(10) . . ?
C34 Sc4 C35 32.49(11) . . ?
C31 Sc4 C35 32.45(11) . . ?
O1 Sc4 Sc1 35.46(5) . . ?
O7 Sc4 Sc1 92.11(6) . . ?
O4 Sc4 Sc1 37.61(6) . . ?
O6 Sc4 Sc1 91.91(6) . . ?
C32 Sc4 Sc1 129.62(7) . . ?
C33 Sc4 Sc1 160.95(7) . . ?
C34 Sc4 Sc1 159.64(8) . . ?
C31 Sc4 Sc1 116.47(7) . . ?
C35 Sc4 Sc1 128.98(8) . . ?
O1 Sc4 Sc2 35.23(5) . . ?
O7 Sc4 Sc2 37.81(6) . . ?
O4 Sc4 Sc2 91.88(6) . . ?
O6 Sc4 Sc2 91.79(6) . . ?
C32 Sc4 Sc2 169.75(8) . . ?
C33 Sc4 Sc2 136.92(7) . . ?
C34 Sc4 Sc2 118.52(7) . . ?
C31 Sc4 Sc2 151.67(8) . . ?
C35 Sc4 Sc2 124.54(8) . . ?
Sc1 Sc4 Sc2 60.067(15) . . ?
O1 Sc4 Sc3 35.26(5) . . ?
O7 Sc4 Sc3 92.49(6) . . ?
O4 Sc4 Sc3 92.26(6) . . ?
O6 Sc4 Sc3 37.30(6) . . ?
C32 Sc4 Sc3 119.60(7) . . ?
C33 Sc4 Sc3 116.74(7) . . ?
C34 Sc4 Sc3 139.07(8) . . ?
C31 Sc4 Sc3 145.93(8) . . ?
C35 Sc4 Sc3 170.70(8) . . ?
Sc1 Sc4 Sc3 60.054(15) . . ?
Sc2 Sc4 Sc3 60.139(15) . . ?
Sc4 O1 Sc2 109.75(9) . . ?
Sc4 O1 Sc3 109.74(9) . . ?
Sc2 O1 Sc3 109.61(8) . . ?
Sc4 O1 Sc1 109.40(8) . . ?
Sc2 O1 Sc1 109.20(8) . . ?
Sc3 O1 Sc1 109.12(8) . . ?
Sc2 O2 Sc1 105.43(9) . . ?
Sc1 O3 Sc3 105.30(9) . . ?
Sc4 O4 Sc1 104.92(9) . . ?
Sc3 O5 Sc2 105.09(9) . . ?
Sc3 O6 Sc4 104.84(9) . . ?
Sc4 O7 Sc2 104.74(9) . . ?
C5 C1 C2 108.1(3) . . ?
C5 C1 C6 126.1(4) . . ?
C2 C1 C6 125.6(3) . . ?
C5 C1 Sc1 73.09(17) . . ?
C2 C1 Sc1 73.13(18) . . ?
C6 C1 Sc1 123.2(2) . . ?
C1 C2 C3 107.6(3) . . ?
C1 C2 C7 126.3(3) . . ?
C3 C2 C7 126.1(4) . . ?
C1 C2 Sc1 74.33(17) . . ?
C3 C2 Sc1 73.54(17) . . ?
C7 C2 Sc1 117.7(2) . . ?
C4 C3 C2 108.3(3) . . ?
C4 C3 C8 125.0(3) . . ?
C2 C3 C8 126.5(3) . . ?
C4 C3 Sc1 73.53(17) . . ?
C2 C3 Sc1 73.70(17) . . ?
C8 C3 Sc1 122.5(2) . . ?
C3 C4 C5 108.0(3) . . ?
C3 C4 C9 125.3(3) . . ?
C5 C4 C9 126.7(3) . . ?
C3 C4 Sc1 73.98(17) . . ?
C5 C4 Sc1 73.87(17) . . ?
C9 C4 Sc1 120.6(2) . . ?
C1 C5 C4 108.0(3) . . ?
C1 C5 C10 124.8(3) . . ?
C4 C5 C10 127.2(3) . . ?
C1 C5 Sc1 74.40(18) . . ?
C4 C5 Sc1 73.37(17) . . ?
C10 C5 Sc1 118.8(2) . . ?
C15 C11 C12 107.5(3) . . ?
C15 C11 C16 125.4(3) . . ?
C12 C11 C16 127.0(3) . . ?
C15 C11 Sc2 73.17(16) . . ?
C12 C11 Sc2 73.02(16) . . ?
C16 C11 Sc2 121.9(2) . . ?
C13 C12 C11 108.2(3) . . ?
C13 C12 C17 124.7(3) . . ?
C11 C12 C17 127.1(3) . . ?
C13 C12 Sc2 73.85(16) . . ?
C11 C12 Sc2 74.41(16) . . ?
C17 C12 Sc2 117.79(19) . . ?
C12 C13 C14 107.9(3) . . ?
C12 C13 C18 125.8(3) . . ?
C14 C13 C18 126.2(3) . . ?
C12 C13 Sc2 73.54(16) . . ?
C14 C13 Sc2 72.99(16) . . ?
C18 C13 Sc2 121.7(2) . . ?
C15 C14 C13 107.6(3) . . ?
C15 C14 C19 126.6(3) . . ?
C13 C14 C19 125.7(3) . . ?
C15 C14 Sc2 74.24(16) . . ?
C13 C14 Sc2 74.16(16) . . ?
C19 C14 Sc2 119.5(2) . . ?
C14 C15 C11 108.7(3) . . ?
C14 C15 C20 126.9(3) . . ?
C11 C15 C20 124.3(3) . . ?
C14 C15 Sc2 73.14(16) . . ?
C11 C15 Sc2 74.34(16) . . ?
C20 C15 Sc2 121.7(2) . . ?
C22 C21 C25 108.4(3) . . ?
C22 C21 C26 125.9(3) . . ?
C25 C21 C26 125.6(3) . . ?
C22 C21 Sc3 73.96(17) . . ?
C25 C21 Sc3 73.26(16) . . ?
C26 C21 Sc3 122.6(2) . . ?
C21 C22 C23 108.0(3) . . ?
C21 C22 C27 125.9(3) . . ?
C23 C22 C27 126.0(3) . . ?
C21 C22 Sc3 73.71(17) . . ?
C23 C22 Sc3 74.34(17) . . ?
C27 C22 Sc3 119.8(2) . . ?
C22 C23 C24 107.9(3) . . ?
C22 C23 C28 125.3(3) . . ?
C24 C23 C28 126.7(3) . . ?
C22 C23 Sc3 73.27(17) . . ?
C24 C23 Sc3 72.82(16) . . ?
C28 C23 Sc3 122.8(2) . . ?
C25 C24 C23 107.9(3) . . ?
C25 C24 C29 126.8(3) . . ?
C23 C24 C29 125.2(3) . . ?
C25 C24 Sc3 73.50(16) . . ?
C23 C24 Sc3 74.60(16) . . ?
C29 C24 Sc3 120.5(2) . . ?
C24 C25 C21 107.8(3) . . ?
C24 C25 C30 126.2(3) . . ?
C21 C25 C30 125.9(3) . . ?
C24 C25 Sc3 73.88(16) . . ?
C21 C25 Sc3 74.11(16) . . ?
C30 C25 Sc3 121.2(2) . . ?
C35 C31 C32 108.0(3) . . ?
C35 C31 C36 125.7(3) . . ?
C32 C31 C36 126.2(3) . . ?
C35 C31 Sc4 73.91(17) . . ?
C32 C31 Sc4 72.43(16) . . ?
C36 C31 Sc4 122.8(2) . . ?
C31 C32 C33 108.0(3) . . ?
C31 C32 C37 125.2(3) . . ?
C33 C32 C37 126.7(3) . . ?
C31 C32 Sc4 74.85(17) . . ?
C33 C32 Sc4 74.01(16) . . ?
C37 C32 Sc4 117.1(2) . . ?
C34 C33 C32 107.7(3) . . ?
C34 C33 C38 125.3(3) . . ?
C32 C33 C38 127.0(3) . . ?
C34 C33 Sc4 74.44(17) . . ?
C32 C33 Sc4 73.08(16) . . ?
C38 C33 Sc4 120.74(19) . . ?
C33 C34 C35 108.5(3) . . ?
C33 C34 C39 124.9(3) . . ?
C35 C34 C39 126.5(3) . . ?
C33 C34 Sc4 73.09(16) . . ?
C35 C34 Sc4 73.97(17) . . ?
C39 C34 Sc4 122.5(2) . . ?
C31 C35 C34 107.8(3) . . ?
C31 C35 C40 125.1(3) . . ?
C34 C35 C40 127.1(3) . . ?
C31 C35 Sc4 73.64(17) . . ?
C34 C35 Sc4 73.55(16) . . ?
C40 C35 Sc4 119.7(2) . . ?

loop_
_geom_bond_atom_site_label_1
_geom_bond_atom_site_label_2
_geom_bond_distance
_geom_bond_site_symmetry_2
_geom_bond_publ_flag
Sc1 Cnt1 2.202 . ?
Sc2 Cnt2 2.213 . ?
Sc3 Cnt3 2.216 . ?
Sc4 Cnt4 2.214 . ?
Sc1 O1 2.0455(19) . ?
Sc1 O3 2.093(2) . ?
Sc1 O2 2.093(2) . ?
Sc1 O4 2.100(2) . ?
Sc1 C4 2.498(3) . ?
Sc1 C3 2.504(3) . ?
Sc1 C5 2.505(3) . ?
Sc1 C2 2.506(3) . ?
Sc1 C1 2.521(3) . ?
Sc1 Sc4 3.3255(7) . ?
Sc1 Sc2 3.3303(7) . ?
Sc1 Sc3 3.3304(7) . ?
Sc2 O1 2.0402(19) . ?
Sc2 O2 2.093(2) . ?
Sc2 O5 2.103(2) . ?
Sc2 O7 2.110(2) . ?
Sc2 C14 2.505(3) . ?
Sc2 C12 2.517(3) . ?
Sc2 C15 2.519(3) . ?
Sc2 C13 2.521(3) . ?
Sc2 C11 2.535(3) . ?
Sc2 Sc4 3.3284(7) . ?
Sc2 Sc3 3.3362(7) . ?
Sc3 O1 2.0423(19) . ?
Sc3 O6 2.087(2) . ?
Sc3 O3 2.097(2) . ?
Sc3 O5 2.100(2) . ?
Sc3 C25 2.509(3) . ?
Sc3 C24 2.514(3) . ?
Sc3 C21 2.520(3) . ?
Sc3 C22 2.523(3) . ?
Sc3 C23 2.537(3) . ?
Sc3 Sc4 3.3299(7) . ?
Sc4 O1 2.0292(18) . ?
Sc4 O7 2.093(2) . ?
Sc4 O4 2.094(2) . ?
Sc4 O6 2.114(2) . ?
Sc4 C32 2.499(3) . ?
Sc4 C33 2.511(3) . ?
Sc4 C34 2.528(3) . ?
Sc4 C31 2.530(3) . ?
Sc4 C35 2.534(3) . ?
C1 C5 1.407(5) . ?
C1 C2 1.409(5) . ?
C1 C6 1.501(5) . ?
C2 C3 1.413(5) . ?
C2 C7 1.503(5) . ?
C3 C4 1.399(5) . ?
C3 C8 1.509(5) . ?
C4 C5 1.411(5) . ?
C4 C9 1.505(5) . ?
C5 C10 1.511(5) . ?
C11 C15 1.414(5) . ?
C11 C12 1.417(4) . ?
C11 C16 1.502(4) . ?
C12 C13 1.414(4) . ?
C12 C17 1.510(4) . ?
C13 C14 1.421(4) . ?
C13 C18 1.499(4) . ?
C14 C15 1.411(5) . ?
C14 C19 1.504(5) . ?
C15 C20 1.507(4) . ?
C21 C22 1.404(5) . ?
C21 C25 1.413(5) . ?
C21 C26 1.510(5) . ?
C22 C23 1.411(5) . ?
C22 C27 1.505(4) . ?
C23 C24 1.417(4) . ?
C23 C28 1.504(4) . ?
C24 C25 1.411(4) . ?
C24 C29 1.501(4) . ?
C25 C30 1.506(4) . ?
C31 C35 1.415(5) . ?
C31 C32 1.417(4) . ?
C31 C36 1.505(5) . ?
C32 C33 1.420(4) . ?
C32 C37 1.505(4) . ?
C33 C34 1.409(4) . ?
C33 C38 1.499(4) . ?
C34 C35 1.416(5) . ?
C34 C39 1.505(5) . ?
C35 C40 1.510(5) . ?

loop_
_geom_torsion_atom_site_label_1
_geom_torsion_atom_site_label_2
_geom_torsion_atom_site_label_3
_geom_torsion_atom_site_label_4
_geom_torsion
_geom_torsion_site_symmetry_1
_geom_torsion_site_symmetry_2
_geom_torsion_site_symmetry_3
_geom_torsion_site_symmetry_4
_geom_torsion_publ_flag
C5 C1 C2 C3 1.3(3) . . . . ?
C6 C1 C2 C3 -174.3(3) . . . . ?
Sc1 C1 C2 C3 66.5(2) . . . . ?
C5 C1 C2 C7 -178.4(3) . . . . ?
C6 C1 C2 C7 6.0(5) . . . . ?
Sc1 C1 C2 C7 -113.1(3) . . . . ?
C5 C1 C2 Sc1 -65.3(2) . . . . ?
C6 C1 C2 Sc1 119.2(3) . . . . ?
C1 C2 C3 C4 -1.1(3) . . . . ?
C7 C2 C3 C4 178.5(3) . . . . ?
Sc1 C2 C3 C4 65.9(2) . . . . ?
C1 C2 C3 C8 174.2(3) . . . . ?
C7 C2 C3 C8 -6.1(5) . . . . ?
Sc1 C2 C3 C8 -118.7(3) . . . . ?
C1 C2 C3 Sc1 -67.1(2) . . . . ?
C7 C2 C3 Sc1 112.6(3) . . . . ?
C2 C3 C4 C5 0.6(3) . . . . ?
C8 C3 C4 C5 -174.9(3) . . . . ?
Sc1 C3 C4 C5 66.6(2) . . . . ?
C2 C3 C4 C9 177.5(3) . . . . ?
C8 C3 C4 C9 2.0(5) . . . . ?
Sc1 C3 C4 C9 -116.5(3) . . . . ?
C2 C3 C4 Sc1 -66.0(2) . . . . ?
C8 C3 C4 Sc1 118.5(3) . . . . ?
C2 C1 C5 C4 -0.9(3) . . . . ?
C6 C1 C5 C4 174.6(3) . . . . ?
Sc1 C1 C5 C4 -66.2(2) . . . . ?
C2 C1 C5 C10 179.8(3) . . . . ?
C6 C1 C5 C10 -4.6(5) . . . . ?
Sc1 C1 C5 C10 114.6(3) . . . . ?
C2 C1 C5 Sc1 65.3(2) . . . . ?
C6 C1 C5 Sc1 -119.2(3) . . . . ?
C3 C4 C5 C1 0.2(3) . . . . ?
C9 C4 C5 C1 -176.6(3) . . . . ?
Sc1 C4 C5 C1 66.9(2) . . . . ?
C3 C4 C5 C10 179.4(3) . . . . ?
C9 C4 C5 C10 2.6(5) . . . . ?
Sc1 C4 C5 C10 -113.9(3) . . . . ?
C3 C4 C5 Sc1 -66.7(2) . . . . ?
C9 C4 C5 Sc1 116.5(3) . . . . ?
C15 C11 C12 C13 1.1(3) . . . . ?
C16 C11 C12 C13 -175.9(3) . . . . ?
Sc2 C11 C12 C13 66.68(19) . . . . ?
C15 C11 C12 C17 -178.8(3) . . . . ?
C16 C11 C12 C17 4.1(5) . . . . ?
Sc2 C11 C12 C17 -113.3(3) . . . . ?
C15 C11 C12 Sc2 -65.5(2) . . . . ?
C16 C11 C12 Sc2 117.5(3) . . . . ?
C11 C12 C13 C14 -1.7(3) . . . . ?
C17 C12 C13 C14 178.3(3) . . . . ?
Sc2 C12 C13 C14 65.4(2) . . . . ?
C11 C12 C13 C18 175.4(3) . . . . ?
C17 C12 C13 C18 -4.6(5) . . . . ?
Sc2 C12 C13 C18 -117.5(3) . . . . ?
C11 C12 C13 Sc2 -67.05(19) . . . . ?
C17 C12 C13 Sc2 112.9(3) . . . . ?
C12 C13 C14 C15 1.5(3) . . . . ?
C18 C13 C14 C15 -175.5(3) . . . . ?
Sc2 C13 C14 C15 67.3(2) . . . . ?
C12 C13 C14 C19 179.0(3) . . . . ?
C18 C13 C14 C19 2.0(5) . . . . ?
Sc2 C13 C14 C19 -115.2(3) . . . . ?
C12 C13 C14 Sc2 -65.76(19) . . . . ?
C18 C13 C14 Sc2 117.2(3) . . . . ?
C13 C14 C15 C11 -0.8(3) . . . . ?
C19 C14 C15 C11 -178.3(3) . . . . ?
Sc2 C14 C15 C11 66.4(2) . . . . ?
C13 C14 C15 C20 175.4(3) . . . . ?
C19 C14 C15 C20 -2.1(5) . . . . ?
Sc2 C14 C15 C20 -117.4(3) . . . . ?
C13 C14 C15 Sc2 -67.23(19) . . . . ?
C19 C14 C15 Sc2 115.3(3) . . . . ?
C12 C11 C15 C14 -0.2(3) . . . . ?
C16 C11 C15 C14 176.9(3) . . . . ?
Sc2 C11 C15 C14 -65.6(2) . . . . ?
C12 C11 C15 C20 -176.5(3) . . . . ?
C16 C11 C15 C20 0.5(5) . . . . ?
Sc2 C11 C15 C20 118.0(3) . . . . ?
C12 C11 C15 Sc2 65.43(19) . . . . ?
C16 C11 C15 Sc2 -117.5(3) . . . . ?
C25 C21 C22 C23 -1.3(3) . . . . ?
C26 C21 C22 C23 174.1(3) . . . . ?
Sc3 C21 C22 C23 -67.0(2) . . . . ?
C25 C21 C22 C27 -178.9(3) . . . . ?
C26 C21 C22 C27 -3.6(5) . . . . ?
Sc3 C21 C22 C27 115.4(3) . . . . ?
C25 C21 C22 Sc3 65.7(2) . . . . ?
C26 C21 C22 Sc3 -118.9(3) . . . . ?
C21 C22 C23 C24 1.5(3) . . . . ?
C27 C22 C23 C24 179.1(3) . . . . ?
Sc3 C22 C23 C24 -65.1(2) . . . . ?
C21 C22 C23 C28 -174.7(3) . . . . ?
C27 C22 C23 C28 2.9(5) . . . . ?
Sc3 C22 C23 C28 118.7(3) . . . . ?
C21 C22 C23 Sc3 66.6(2) . . . . ?
C27 C22 C23 Sc3 -115.8(3) . . . . ?
C22 C23 C24 C25 -1.1(3) . . . . ?
C28 C23 C24 C25 175.0(3) . . . . ?
Sc3 C23 C24 C25 -66.5(2) . . . . ?
C22 C23 C24 C29 -177.9(3) . . . . ?
C28 C23 C24 C29 -1.8(5) . . . . ?
Sc3 C23 C24 C29 116.7(3) . . . . ?
C22 C23 C24 Sc3 65.4(2) . . . . ?
C28 C23 C24 Sc3 -118.5(3) . . . . ?
C23 C24 C25 C21 0.3(3) . . . . ?
C29 C24 C25 C21 177.1(3) . . . . ?
Sc3 C24 C25 C21 -66.91(19) . . . . ?
C23 C24 C25 C30 -175.6(3) . . . . ?
C29 C24 C25 C30 1.1(5) . . . . ?
Sc3 C24 C25 C30 117.2(3) . . . . ?
C23 C24 C25 Sc3 67.3(2) . . . . ?
C29 C24 C25 Sc3 -116.0(3) . . . . ?
C22 C21 C25 C24 0.6(3) . . . . ?
C26 C21 C25 C24 -174.8(3) . . . . ?
Sc3 C21 C25 C24 66.75(19) . . . . ?
C22 C21 C25 C30 176.5(3) . . . . ?
C26 C21 C25 C30 1.1(5) . . . . ?
Sc3 C21 C25 C30 -117.3(3) . . . . ?
C22 C21 C25 Sc3 -66.2(2) . . . . ?
C26 C21 C25 Sc3 118.5(3) . . . . ?
C35 C31 C32 C33 1.2(3) . . . . ?
C36 C31 C32 C33 -174.7(3) . . . . ?
Sc4 C31 C32 C33 67.15(19) . . . . ?
C35 C31 C32 C37 -178.6(3) . . . . ?
C36 C31 C32 C37 5.5(5) . . . . ?
Sc4 C31 C32 C37 -112.7(3) . . . . ?
C35 C31 C32 Sc4 -65.9(2) . . . . ?
C36 C31 C32 Sc4 118.2(3) . . . . ?
C31 C32 C33 C34 -0.8(3) . . . . ?
C37 C32 C33 C34 179.1(3) . . . . ?
Sc4 C32 C33 C34 67.0(2) . . . . ?
C31 C32 C33 C38 176.2(3) . . . . ?
C37 C32 C33 C38 -4.0(5) . . . . ?
Sc4 C32 C33 C38 -116.1(3) . . . . ?
C31 C32 C33 Sc4 -67.7(2) . . . . ?
C37 C32 C33 Sc4 112.1(3) . . . . ?
C32 C33 C34 C35 0.0(3) . . . . ?
C38 C33 C34 C35 -177.0(3) . . . . ?
Sc4 C33 C34 C35 66.0(2) . . . . ?
C32 C33 C34 C39 175.7(3) . . . . ?
C38 C33 C34 C39 -1.3(5) . . . . ?
Sc4 C33 C34 C39 -118.2(3) . . . . ?
C32 C33 C34 Sc4 -66.04(19) . . . . ?
C38 C33 C34 Sc4 116.9(3) . . . . ?
C32 C31 C35 C34 -1.3(3) . . . . ?
C36 C31 C35 C34 174.7(3) . . . . ?
Sc4 C31 C35 C34 -66.2(2) . . . . ?
C32 C31 C35 C40 -179.9(3) . . . . ?
C36 C31 C35 C40 -3.9(5) . . . . ?
Sc4 C31 C35 C40 115.2(3) . . . . ?
C32 C31 C35 Sc4 64.9(2) . . . . ?
C36 C31 C35 Sc4 -119.1(3) . . . . ?
C33 C34 C35 C31 0.8(3) . . . . ?
C39 C34 C35 C31 -174.9(3) . . . . ?
Sc4 C34 C35 C31 66.2(2) . . . . ?
C33 C34 C35 C40 179.4(3) . . . . ?
C39 C34 C35 C40 3.8(5) . . . . ?
Sc4 C34 C35 C40 -115.1(3) . . . . ?
C33 C34 C35 Sc4 -65.5(2) . . . . ?
C39 C34 C35 Sc4 118.9(3) . . . . ?
